data_1524131
loop_
_publ_author_name
'Buschow, K.H.J.'
'Thiel, R.C.'
'Brouha, M.'
'Smit, H.H.A.'
'de Mooij, D.B.'

_publ_section_title
;
 Magnetic properties of ternary Fe-rich rare earth intermetallic compounds
;
_journal_name_full 'IEEE Transactions on Magnetics'
_journal_page_first 1611
_journal_page_last 1616
_journal_volume 24
_journal_year 1988
_chemical_formula_sum 'Fe10.8 Gd Ti1.2'
_chemical_name_systematic '(Fe0.9 Ti0.1)12 Gd'
_space_group_IT_number 139
_symmetry_space_group_name_Hall '-I 4 2'
_symmetry_space_group_name_H-M 'I 4/m m m'
_cell_angle_alpha 90
_cell_angle_beta 90
_cell_angle_gamma 90
_cell_formula_units_Z 2
_cell_length_a 8.55
_cell_length_b 8.55
_cell_length_c 4.799
_cell_volume 350.819
_citation_journal_id_ASTM IEMGAQ
_cod_data_source_file Buschow_IEMGAQ_1988_1942.cif
_cod_data_source_block Fe10.8Gd1Ti1.2
_cod_original_cell_volume 350.8189
_cod_original_formula_sum 'Fe10.8 Gd1 Ti1.2'
_cod_database_code 1524131

loop_
_symmetry_equiv_pos_as_xyz
x,y,z
-y,x,z
-x,-y,z
y,-x,z
x,-y,-z
y,x,-z
-x,y,-z
-y,-x,-z
-x,-y,-z
y,-x,-z
x,y,-z
-y,x,-z
-x,y,z
-y,-x,z
x,-y,z
y,x,z
x+1/2,y+1/2,z+1/2
-y+1/2,x+1/2,z+1/2
-x+1/2,-y+1/2,z+1/2
y+1/2,-x+1/2,z+1/2
x+1/2,-y+1/2,-z+1/2
y+1/2,x+1/2,-z+1/2
-x+1/2,y+1/2,-z+1/2
-y+1/2,-x+1/2,-z+1/2
-x+1/2,-y+1/2,-z+1/2
y+1/2,-x+1/2,-z+1/2
x+1/2,y+1/2,-z+1/2
-y+1/2,x+1/2,-z+1/2
-x+1/2,y+1/2,z+1/2
-y+1/2,-x+1/2,z+1/2
x+1/2,-y+1/2,z+1/2
y+1/2,x+1/2,z+1/2

loop_
_atom_site_label
_atom_site_type_symbol
_atom_site_fract_x
_atom_site_fract_y
_atom_site_fract_z
_atom_site_occupancy
_atom_site_U_iso_or_equiv
Fe1 Fe 0.25 0.25 0.25 0.9 0.0
Gd1 Gd 0 0 0 1 0.0
Fe3 Fe 0.275 0.5 0 0.9 0.0
Ti1 Ti 0.25 0.25 0.25 0.1 0.0
Ti3 Ti 0.275 0.5 0 0.1 0.0
Ti2 Ti 0.36 0 0 0.1 0.0
Fe2 Fe 0.36 0 0 0.9 0.0
